data_7216446
loop_
_publ_author_name
'Zhao, Fangfang'
'Dong, Huan'
'Liu, BeiBei'
'Zhang, Guangju'
'Huang, Hui'
'Hu, Hailiang'
'Liu, Yang'
'Kang, Zhenhui'

_publ_section_title
;
 Tuning luminescence via transition metal-directed strategy in
 coordination polymers
;
_journal_issue 21
_journal_name_full CrystEngComm
_journal_page_first 4422
_journal_paper_doi 10.1039/c3ce42566e
_journal_volume 16
_journal_year 2014
_chemical_formula_moiety CdO(C7H4O4NSCl)(C10H8N2)
_chemical_formula_sum 'C17 H12 Cd Cl N3 O5 S'
_chemical_formula_weight 518.21
_chemical_name_systematic
; 
 ? 
;
_space_group_IT_number 2
_symmetry_cell_setting triclinic
_symmetry_space_group_name_Hall '-P 1'
_symmetry_space_group_name_H-M 'P -1'
_atom_sites_solution_hydrogens geom
_atom_sites_solution_primary direct
_atom_sites_solution_secondary difmap
_audit_creation_method SHELXL-97
_cell_angle_alpha 74.2190(10)
_cell_angle_beta 68.0850(10)
_cell_angle_gamma 64.2910(10)
_cell_formula_units_Z 2
_cell_length_a 10.1145(8)
_cell_length_b 10.2684(8)
_cell_length_c 10.8689(9)
_cell_measurement_reflns_used 5360
_cell_measurement_temperature 150(2)
_cell_measurement_theta_max 28.250
_cell_measurement_theta_min 2.557
_cell_volume 935.39(13)
_computing_cell_refinement 'Bruker SMART'
_computing_data_collection 'Bruker SMART'
_computing_data_reduction 'Bruker SMART'
_computing_molecular_graphics 'Bruker SHELXTL'
_computing_publication_material 'Bruker SHELXTL'
_computing_structure_refinement 'SHELXL-97 (Sheldrick, 1997)'
_computing_structure_solution 'SHELXS-97 (Sheldrick, 1990)'
_diffrn_ambient_temperature 150(2)
_diffrn_measured_fraction_theta_full 0.970
_diffrn_measured_fraction_theta_max 0.970
_diffrn_measurement_device_type 'Bruker APEX-II CCD'
_diffrn_measurement_method '\f and \w scans'
_diffrn_radiation_monochromator graphite
_diffrn_radiation_source 'fine-focus sealed tube'
_diffrn_radiation_type MoK\a
_diffrn_radiation_wavelength 0.71073
_diffrn_reflns_av_R_equivalents 0.0164
_diffrn_reflns_av_sigmaI/netI 0.0286
_diffrn_reflns_limit_h_max 13
_diffrn_reflns_limit_h_min -8
_diffrn_reflns_limit_k_max 13
_diffrn_reflns_limit_k_min -13
_diffrn_reflns_limit_l_max 14
_diffrn_reflns_limit_l_min -12
_diffrn_reflns_number 6334
_diffrn_reflns_theta_full 28.26
_diffrn_reflns_theta_max 28.26
_diffrn_reflns_theta_min 2.04
_exptl_absorpt_coefficient_mu 1.457
_exptl_absorpt_correction_T_max 0.8111
_exptl_absorpt_correction_T_min 0.8003
_exptl_absorpt_correction_type multi-scan
_exptl_absorpt_process_details '(SADABS; Sheldrick, 2003)'
_exptl_crystal_colour Yellow
_exptl_crystal_density_diffrn 1.840
_exptl_crystal_density_method 'not measured'
_exptl_crystal_description Block
_exptl_crystal_F_000 512
_exptl_crystal_size_max 0.16
_exptl_crystal_size_mid 0.15
_exptl_crystal_size_min 0.15
_refine_diff_density_max 1.112
_refine_diff_density_min -0.754
_refine_diff_density_rms 0.100
_refine_ls_extinction_method none
_refine_ls_goodness_of_fit_ref 1.026
_refine_ls_hydrogen_treatment mixed
_refine_ls_matrix_type full
_refine_ls_number_parameters 297
_refine_ls_number_reflns 4497
_refine_ls_number_restraints 0
_refine_ls_restrained_S_all 1.026
_refine_ls_R_factor_all 0.0251
_refine_ls_R_factor_gt 0.0241
_refine_ls_shift/su_max 0.002
_refine_ls_shift/su_mean 0.000
_refine_ls_structure_factor_coef Fsqd
_refine_ls_weighting_details 'calc w=1/[\s^2^(Fo^2^)+(0.0388P)^2^+0.9652P] where P=(Fo^2^+2Fc^2^)/3'
_refine_ls_weighting_scheme calc
_refine_ls_wR_factor_gt 0.0673
_refine_ls_wR_factor_ref 0.0679
_reflns_number_gt 4327
_reflns_number_total 4497
_reflns_threshold_expression >2sigma(I)
_cod_data_source_file c3ce42566e2.cif
_cod_data_source_block 5
_cod_depositor_comments
;
The following automatic conversions were performed:

'_symmetry_cell_setting' value 'Triclinic' changed to 'triclinic'
according to
/usr/data/users/saulius/crontab/automatic-downloads/current/RSC/lib/dictionaries/cif_core.dic
dictionary named 'cif_core.dic' version 2.4.2 from 2011-04-26.

Automatic conversion script
Id: cif_fix_values 2281 2013-09-26 08:29:07Z andrius 
;
_cod_original_sg_symbol_H-M P-1
_cod_database_code 7216446

loop_
_symmetry_equiv_pos_as_xyz
'x, y, z'
'-x, -y, -z'

loop_
_atom_site_label
_atom_site_type_symbol
_atom_site_fract_x
_atom_site_fract_y
_atom_site_fract_z
_atom_site_U_iso_or_equiv
_atom_site_adp_type
_atom_site_occupancy
_atom_site_symmetry_multiplicity
_atom_site_calc_flag
_atom_site_refinement_flags
Cd1 Cd 0.391294(14) 0.787335(14) 0.856312(13) 0.01395(6) Uani 1 1 d .
Cl1 Cl 0.39448(6) 1.45208(6) 0.64958(6) 0.02562(12) Uani 1 1 d .
S1 S 0.42965(5) 1.11212(5) 0.78875(5) 0.01601(10) Uani 1 1 d .
O1 O -0.28084(17) 1.39804(16) 1.05670(15) 0.0199(3) Uani 1 1 d .
O2 O -0.15354(17) 1.18732(16) 0.97434(15) 0.0189(3) Uani 1 1 d .
O3 O 0.53906(17) 1.15576(17) 0.80868(16) 0.0219(3) Uani 1 1 d .
O4 O 0.46437(18) 1.07977(17) 0.65604(15) 0.0207(3) Uani 1 1 d .
O5 O 0.5199(2) 0.66508(19) 1.0174(2) 0.0343(4) Uani 1 1 d .
N1 N 0.4005(2) 0.98347(19) 0.89319(18) 0.0193(3) Uani 1 1 d .
H1A H 0.3862 0.9892 0.9750 0.023 Uiso 1 1 calc R
N2 N 0.6160(2) 0.6713(2) 0.69699(18) 0.0179(3) Uani 1 1 d .
N3 N 0.2371(2) 0.87880(19) 0.71304(18) 0.0172(3) Uani 1 1 d .
C1 C -0.0255(2) 1.3517(2) 0.9087(2) 0.0168(4) Uani 1 1 d .
C2 C 0.1182(2) 1.2392(2) 0.8861(2) 0.0170(4) Uani 1 1 d .
H2 H 0.127(3) 1.136(3) 0.926(3) 0.023(7) Uiso 1 1 d .
C3 C 0.2515(2) 1.2664(2) 0.8132(2) 0.0162(4) Uani 1 1 d .
C4 C 0.2376(2) 1.4099(2) 0.7564(2) 0.0179(4) Uani 1 1 d .
C5 C 0.0947(3) 1.5241(2) 0.7827(2) 0.0203(4) Uani 1 1 d .
H5 H 0.092(3) 1.618(3) 0.745(3) 0.021(7) Uiso 1 1 d .
C6 C -0.0365(2) 1.4948(2) 0.8607(2) 0.0193(4) Uani 1 1 d .
H6 H -0.131(3) 1.572(3) 0.876(3) 0.020(7) Uiso 1 1 d .
C7 C -0.1630(2) 1.3105(2) 0.9840(2) 0.0166(4) Uani 1 1 d .
C8 C 0.6876(2) 0.5259(2) 0.7105(2) 0.0221(4) Uani 1 1 d .
H8 H 0.635(4) 0.474(4) 0.776(4) 0.035(8) Uiso 1 1 d .
C9 C 0.8359(2) 0.4552(2) 0.6347(2) 0.0222(4) Uani 1 1 d .
H9 H 0.881(4) 0.350(4) 0.652(3) 0.033(8) Uiso 1 1 d .
C10 C 0.9190(2) 0.5352(2) 0.53937(19) 0.0162(4) Uani 1 1 d .
C11 C 0.8413(3) 0.6854(3) 0.5221(3) 0.0317(6) Uani 1 1 d .
H11 H 0.884(4) 0.742(4) 0.453(4) 0.043(9) Uiso 1 1 d .
C12 C 0.6924(3) 0.7487(3) 0.6012(3) 0.0307(5) Uani 1 1 d .
H12 H 0.647(4) 0.848(4) 0.598(4) 0.042(9) Uiso 1 1 d .
C13 C 0.2942(2) 0.8465(3) 0.5878(2) 0.0222(4) Uani 1 1 d .
H13 H 0.407(3) 0.792(3) 0.560(3) 0.021(7) Uiso 1 1 d .
C14 C 0.2059(2) 0.8914(3) 0.5016(2) 0.0241(4) Uani 1 1 d .
H14 H 0.257(4) 0.865(4) 0.415(4) 0.034(8) Uiso 1 1 d .
C15 C 0.0490(2) 0.9746(2) 0.5450(2) 0.0162(4) Uani 1 1 d .
C16 C -0.0106(2) 1.0070(2) 0.6763(2) 0.0202(4) Uani 1 1 d .
H16 H -0.116(4) 1.063(4) 0.719(4) 0.038(9) Uiso 1 1 d .
C17 C 0.0861(2) 0.9582(2) 0.7557(2) 0.0203(4) Uani 1 1 d .
H17 H 0.043(4) 0.984(4) 0.835(4) 0.032(8) Uiso 1 1 d .

loop_
_atom_site_aniso_label
_atom_site_aniso_U_11
_atom_site_aniso_U_22
_atom_site_aniso_U_33
_atom_site_aniso_U_23
_atom_site_aniso_U_13
_atom_site_aniso_U_12
Cd1 0.00953(8) 0.01493(8) 0.01345(8) -0.00152(5) -0.00189(5) -0.00251(5)
Cl1 0.0224(2) 0.0244(3) 0.0254(3) 0.0002(2) 0.0019(2) -0.0139(2)
S1 0.0131(2) 0.0157(2) 0.0170(2) -0.00409(17) -0.00135(17) -0.00473(17)
O1 0.0151(7) 0.0158(7) 0.0212(7) -0.0025(5) -0.0007(5) -0.0027(5)
O2 0.0142(6) 0.0176(7) 0.0214(7) -0.0044(6) 0.0001(5) -0.0061(5)
O3 0.0147(7) 0.0230(8) 0.0273(8) -0.0077(6) -0.0025(6) -0.0068(6)
O4 0.0209(7) 0.0197(7) 0.0180(7) -0.0053(6) -0.0022(6) -0.0056(6)
O5 0.0459(11) 0.0201(8) 0.0348(10) -0.0072(7) -0.0299(9) 0.0067(7)
N1 0.0194(8) 0.0185(8) 0.0184(8) -0.0009(6) -0.0056(7) -0.0065(7)
N2 0.0122(7) 0.0190(8) 0.0173(8) -0.0037(6) -0.0020(6) -0.0024(6)
N3 0.0147(8) 0.0184(8) 0.0165(8) -0.0001(6) -0.0056(6) -0.0048(6)
C1 0.0143(9) 0.0181(9) 0.0164(9) -0.0017(7) -0.0030(7) -0.0064(7)
C2 0.0154(9) 0.0162(9) 0.0171(9) -0.0019(7) -0.0021(7) -0.0061(7)
C3 0.0145(9) 0.0159(9) 0.0165(9) -0.0030(7) -0.0027(7) -0.0051(7)
C4 0.0175(9) 0.0201(9) 0.0157(9) -0.0011(7) -0.0013(7) -0.0103(8)
C5 0.0227(10) 0.0162(9) 0.0201(10) 0.0001(7) -0.0052(8) -0.0081(8)
C6 0.0170(9) 0.0171(9) 0.0210(10) -0.0020(7) -0.0046(8) -0.0048(8)
C7 0.0125(8) 0.0169(9) 0.0170(9) 0.0003(7) -0.0047(7) -0.0037(7)
C8 0.0141(9) 0.0199(10) 0.0255(10) -0.0037(8) 0.0014(8) -0.0059(8)
C9 0.0149(9) 0.0157(9) 0.0275(11) -0.0030(8) 0.0009(8) -0.0040(8)
C10 0.0118(9) 0.0172(9) 0.0148(9) -0.0036(7) -0.0010(7) -0.0027(7)
C11 0.0195(11) 0.0183(10) 0.0348(13) 0.0013(9) 0.0075(9) -0.0029(9)
C12 0.0204(11) 0.0165(10) 0.0342(13) -0.0018(9) 0.0055(9) -0.0004(8)
C13 0.0140(9) 0.0312(11) 0.0166(9) -0.0026(8) -0.0028(7) -0.0058(8)
C14 0.0136(9) 0.0373(12) 0.0143(9) -0.0051(8) -0.0020(7) -0.0039(9)
C15 0.0139(9) 0.0170(9) 0.0157(9) 0.0003(7) -0.0043(7) -0.0055(7)
C16 0.0146(9) 0.0207(10) 0.0191(10) -0.0049(8) -0.0050(7) 0.0002(7)
C17 0.0173(9) 0.0221(10) 0.0172(9) -0.0050(8) -0.0057(8) -0.0014(8)

loop_
_atom_type_symbol
_atom_type_description
_atom_type_scat_dispersion_real
_atom_type_scat_dispersion_imag
_atom_type_scat_source
C C 0.0033 0.0016 'International Tables Vol C Tables 4.2.6.8 and 6.1.1.4'
Cd Cd -0.8075 1.2024 'International Tables Vol C Tables 4.2.6.8 and 6.1.1.4'
Cl Cl 0.1484 0.1585 'International Tables Vol C Tables 4.2.6.8 and 6.1.1.4'
N N 0.0061 0.0033 'International Tables Vol C Tables 4.2.6.8 and 6.1.1.4'
O O 0.0106 0.0060 'International Tables Vol C Tables 4.2.6.8 and 6.1.1.4'
S S 0.1246 0.1234 'International Tables Vol C Tables 4.2.6.8 and 6.1.1.4'
H H 0.0000 0.0000 'International Tables Vol C Tables 4.2.6.8 and 6.1.1.4'

loop_
_geom_angle_atom_site_label_1
_geom_angle_atom_site_label_2
_geom_angle_atom_site_label_3
_geom_angle
_geom_angle_site_symmetry_1
_geom_angle_site_symmetry_3
N1 Cd1 N2 109.87(7) . .
N1 Cd1 O5 84.88(7) . .
N2 Cd1 O5 88.11(7) . .
N1 Cd1 N3 103.90(6) . .
N2 Cd1 N3 95.11(6) . .
O5 Cd1 N3 168.89(7) . .
N1 Cd1 O2 93.41(6) . 2_577
N2 Cd1 O2 156.29(6) . 2_577
O5 Cd1 O2 89.57(7) . 2_577
N3 Cd1 O2 83.21(6) . 2_577
N1 Cd1 O1 146.38(6) . 2_577
N2 Cd1 O1 101.21(6) . 2_577
O5 Cd1 O1 83.62(7) . 2_577
N3 Cd1 O1 85.33(6) . 2_577
O2 Cd1 O1 55.09(5) 2_577 2_577
N1 Cd1 C7 120.46(6) . 2_577
N2 Cd1 C7 128.84(6) . 2_577
O5 Cd1 C7 87.73(7) . 2_577
N3 Cd1 C7 81.96(6) . 2_577
O2 Cd1 C7 27.45(6) 2_577 2_577
O1 Cd1 C7 27.72(6) 2_577 2_577
O4 S1 O3 115.99(9) . .
O4 S1 N1 109.23(10) . .
O3 S1 N1 112.32(10) . .
O4 S1 C3 105.22(9) . .
O3 S1 C3 106.07(9) . .
N1 S1 C3 107.38(10) . .
C7 O1 Cd1 89.78(12) . 2_577
C7 O2 Cd1 91.86(12) . 2_577
S1 N1 Cd1 127.41(11) . .
S1 N1 H1A 116.3 . .
Cd1 N1 H1A 116.3 . .
C12 N2 C8 117.01(18) . .
C12 N2 Cd1 120.36(15) . .
C8 N2 Cd1 121.62(14) . .
C13 N3 C17 117.36(18) . .
C13 N3 Cd1 121.08(14) . .
C17 N3 Cd1 121.45(14) . .
C6 C1 C2 119.71(19) . .
C6 C1 C7 122.96(18) . .
C2 C1 C7 117.33(18) . .
C3 C2 C1 121.36(19) . .
C3 C2 H2 118.8(17) . .
C1 C2 H2 119.8(17) . .
C2 C3 C4 118.28(18) . .
C2 C3 S1 117.25(15) . .
C4 C3 S1 124.32(15) . .
C5 C4 C3 120.63(18) . .
C5 C4 Cl1 117.61(16) . .
C3 C4 Cl1 121.75(16) . .
C6 C5 C4 119.88(19) . .
C6 C5 H5 122.9(18) . .
C4 C5 H5 117.2(18) . .
C1 C6 C5 119.85(19) . .
C1 C6 H6 121.3(18) . .
C5 C6 H6 118.8(18) . .
O2 C7 O1 122.90(19) . .
O2 C7 C1 117.63(18) . .
O1 C7 C1 119.43(19) . .
O2 C7 Cd1 60.69(10) . 2_577
O1 C7 Cd1 62.50(11) . 2_577
C1 C7 Cd1 172.42(14) . 2_577
N2 C8 C9 123.2(2) . .
N2 C8 H8 117(2) . .
C9 C8 H8 120(2) . .
C8 C9 C10 120.2(2) . .
C8 C9 H9 119(2) . .
C10 C9 H9 121(2) . .
C11 C10 C9 116.05(18) . .
C11 C10 C10 121.8(2) . 2_766
C9 C10 C10 122.1(2) . 2_766
C12 C11 C10 120.5(2) . .
C12 C11 H11 119(2) . .
C10 C11 H11 120(2) . .
N2 C12 C11 122.9(2) . .
N2 C12 H12 116(2) . .
C11 C12 H12 120(2) . .
N3 C13 C14 123.2(2) . .
N3 C13 H13 114.0(17) . .
C14 C13 H13 122.7(17) . .
C13 C14 C15 119.7(2) . .
C13 C14 H14 117(2) . .
C15 C14 H14 123(2) . .
C16 C15 C14 116.90(18) . .
C16 C15 C15 121.9(2) . 2_576
C14 C15 C15 121.2(2) . 2_576
C17 C16 C15 119.62(19) . .
C17 C16 H16 115(2) . .
C15 C16 H16 126(2) . .
N3 C17 C16 123.1(2) . .
N3 C17 H17 122(2) . .
C16 C17 H17 115(2) . .

loop_
_geom_bond_atom_site_label_1
_geom_bond_atom_site_label_2
_geom_bond_distance
_geom_bond_site_symmetry_2
Cd1 N1 2.2034(18) .
Cd1 N2 2.3278(17) .
Cd1 O5 2.3283(17) .
Cd1 N3 2.3419(17) .
Cd1 O2 2.3774(14) 2_577
Cd1 O1 2.4173(15) 2_577
Cd1 C7 2.725(2) 2_577
Cl1 C4 1.733(2) .
S1 O4 1.4476(16) .
S1 O3 1.4610(16) .
S1 N1 1.5470(18) .
S1 C3 1.795(2) .
O1 C7 1.267(3) .
O1 Cd1 2.4173(15) 2_577
O2 C7 1.257(3) .
O2 Cd1 2.3774(14) 2_577
N1 H1A 0.8600 .
N2 C12 1.340(3) .
N2 C8 1.341(3) .
N3 C13 1.338(3) .
N3 C17 1.345(3) .
C1 C6 1.388(3) .
C1 C2 1.392(3) .
C1 C7 1.503(3) .
C2 C3 1.391(3) .
C2 H2 1.00(3) .
C3 C4 1.400(3) .
C4 C5 1.396(3) .
C5 C6 1.393(3) .
C5 H5 0.94(3) .
C6 H6 0.93(3) .
C7 Cd1 2.725(2) 2_577
C8 C9 1.383(3) .
C8 H8 0.91(4) .
C9 C10 1.394(3) .
C9 H9 0.97(3) .
C10 C11 1.390(3) .
C10 C10 1.484(4) 2_766
C11 C12 1.385(3) .
C11 H11 0.92(4) .
C12 H12 0.91(4) .
C13 C14 1.385(3) .
C13 H13 0.99(3) .
C14 C15 1.398(3) .
C14 H14 0.94(4) .
C15 C16 1.398(3) .
C15 C15 1.486(4) 2_576
C16 C17 1.386(3) .
C16 H16 0.96(4) .
C17 H17 0.86(4) .
